data_2101533
loop_
_publ_author_name
'Dalpiaz, A.'
'Ferretti, V.'
'Gilli, P.'
'Bertolasi, V.'

_publ_section_title
;
 Stereochemistry of serotonin receptor ligands from crystallographic
 data. Crystal structures of NAN-190.HBr, 1-phenylbiguanide, MDL 72222
 and mianserin.HCl and selectivity criteria towards 5-HT~1~, 5-HT~2~
 and 5-HT~3~ receptor subtypes
;
_journal_issue 3
_journal_name_full 'Acta Crystallographica Section B'
_journal_page_first 509
_journal_page_last 518
_journal_paper_doi 10.1107/S0108768195014765
_journal_volume 52
_journal_year 1996
_chemical_formula_analytical ' C15 H17 Cl2 N O2   '
_chemical_formula_sum 'C15 H17 Cl2 N O2'
_chemical_formula_weight 314.21
_chemical_melting_point 364.1(10)
_chemical_name_systematic
;
8-Methyl-8-azabiciclo[3.2.1]oct-3-yl-3,5-dichlorobenzoate
(MDL 72222)
;
_space_group_IT_number 2
_symmetry_cell_setting triclinic
_symmetry_space_group_name_Hall '-P 1'
_symmetry_space_group_name_H-M 'P -1'
_atom_type_scat_source 'Cromer & Waber (1974)'
_cell_angle_alpha 90.04(3)
_cell_angle_beta 111.77(3)
_cell_angle_gamma 105.07(3)
_cell_formula_units_Z 2
_cell_length_a 8.480(3)
_cell_length_b 9.840(3)
_cell_length_c 10.158(4)
_cell_measurement_reflns_used 25
_cell_measurement_temperature 295
_cell_measurement_theta_max 15
_cell_measurement_theta_min 10
_cell_volume 755.6(5)
_computing_cell_refinement 'CAD4 Enraf-Nonius Software, 1984'
_computing_data_collection 'CAD4 Enraf-Nonius Software, 1984'
_computing_data_reduction 'MolEN, C.K. Fair, Enraf-Nonius, 1990'
_computing_molecular_graphics 'ORTEPII, Johnson, 1976'
_computing_publication_material
;
 PARST (Nardelli, 1983); PARSTCIF (Nardelli, 1991)
;
_computing_structure_refinement MolEN
_computing_structure_solution 'SIR88, Burla et al., 1989'
_diffrn_ambient_temperature 295
_diffrn_measurement_device 'Enraf-Nonius CAD4 diffractometer'
_diffrn_measurement_method \w/2\q
_diffrn_radiation_monochromator graphite
_diffrn_radiation_source 'X-ray tube'
_diffrn_radiation_type 'Mo K\a'
_diffrn_radiation_wavelength 0.71069
_diffrn_reflns_av_R_equivalents 0.018
_diffrn_reflns_limit_h_max 10
_diffrn_reflns_limit_h_min -10
_diffrn_reflns_limit_k_max 12
_diffrn_reflns_limit_k_min -12
_diffrn_reflns_limit_l_max 13
_diffrn_reflns_limit_l_min 0
_diffrn_reflns_number 3478
_diffrn_reflns_reduction_process
;
......
;
_diffrn_reflns_theta_max 27
_diffrn_reflns_theta_min 2
_diffrn_standards_decay_% 0
_diffrn_standards_interval_time 120
_diffrn_standards_number 3
_exptl_absorpt_coefficient_mu 0.430
_exptl_absorpt_correction_type none
_exptl_crystal_colour colourless
_exptl_crystal_density_diffrn 1.38
_exptl_crystal_description prismatic
_exptl_crystal_F_000 328.0
_exptl_crystal_size_max 0.48
_exptl_crystal_size_mid 0.36
_exptl_crystal_size_min 0.19
_refine_diff_density_max 0.65
_refine_diff_density_min -0.50
_refine_ls_extinction_method none
_refine_ls_goodness_of_fit_obs 1.73
_refine_ls_hydrogen_treatment refall
_refine_ls_matrix_type full
_refine_ls_number_parameters 249
_refine_ls_number_reflns 1685
_refine_ls_R_factor_obs 0.070
_refine_ls_shift/esd_max 0.03
_refine_ls_structure_factor_coef F
_refine_ls_weighting_details 'w= 4F^2^/[\s^2^(F^2^) + (0.07F^2^)^2^]'
_refine_ls_weighting_scheme calc
_refine_ls_wR_factor_obs 0.082
_reflns_number_observed 1685
_reflns_number_total 3287
_reflns_observed_criterion I>3\s(I)
_cod_data_source_file na0073.cif
_cod_data_source_block 3
_cod_depositor_comments
;
The following automatic conversions were performed:

'_chemical_melting_point' value '90-92 C' was changed to '364.1(10)'
- it was converted from degrees Celsius(C) to Kelvins(K), the average
value was taken and precision was estimated.

Automatic conversion script
Id: cif_fix_values 1646 2011-03-28 12:23:43Z adriana 

The following automatic conversions were performed:

'_chemical_melting_point' value '90-92 C' was changed to '364.1(10)'
- it was converted from degrees Celsius(C) to Kelvins(K), the average
value was taken and precision was estimated.

Automatic conversion script
Id: cif_fix_values 1715 2011-07-08 13:25:40Z adriana 

The following automatic conversions were performed:

'_refine_ls_weighting_scheme' value 'calc w= 4F^2^/[\s^2^(F^2^) +
(0.07F^2^)^2^]' was changed to 'calc'. New tag
'_refine_ls_weighting_details' was created. The value of the new tag
was set to 'w= 4F^2^/[\s^2^(F^2^) + (0.07F^2^)^2^]'.

Automatic conversion script
Id: cif_fix_values 3143 2015-03-26 13:38:13Z robertas 
;
_cod_original_formula_sum ' C15 H17 Cl2 N O2   '
_cod_database_code 2101533

loop_
_symmetry_equiv_pos_as_xyz
'x, y, z'
'-x, -y, -z'

loop_
_atom_site_aniso_label
_atom_site_aniso_U_11
_atom_site_aniso_U_22
_atom_site_aniso_U_33
_atom_site_aniso_U_12
_atom_site_aniso_U_13
_atom_site_aniso_U_23
Cl1 0.0545(4) 0.0328(5) 0.1140(8) 0.0171(4) 0.0532(4) 0.0228(5)
Cl2 0.0206(3) 0.0455(6) 0.0716(7) -0.0042(4) 0.0175(4) 0.0157(5)
O1 0.0254(9) 0.0180(10) 0.0550(10) -0.0024(9) 0.0211(8) 0.0080(10)
O2 0.0350(10) 0.0290(10) 0.093(2) 0.0070(10) 0.0330(10) 0.0140(10)
N1 0.0260(10) 0.035(2) 0.042(2) -0.0020(10) 0.0140(10) 0.0050(10)
C1 0.0290(10) 0.0140(10) 0.046(2) -0.0010(10) 0.0150(10) 0.0080(10)
C2 0.042(2) 0.019(2) 0.058(2) 0.0040(10) 0.0270(10) 0.001(2)
C3 0.042(2) 0.034(2) 0.037(2) 0.002(2) 0.0210(10) 0.003(2)
C4 0.036(2) 0.040(2) 0.047(2) 0.009(2) 0.0210(10) 0.019(2)
C5 0.036(2) 0.031(2) 0.058(2) 0.009(2) 0.019(2) 0.010(2)
C6 0.0310(10) 0.032(2) 0.041(2) 0.0030(10) 0.0230(10) 0.008(2)
C7 0.035(2) 0.027(2) 0.033(2) -0.0090(10) 0.0160(10) 0.005(2)
C8 0.030(2) 0.064(3) 0.060(3) 0.000(2) 0.012(2) 0.015(3)
C9 0.0260(10) 0.025(2) 0.044(2) 0.0020(10) 0.0170(10) 0.006(2)
C10 0.0240(10) 0.026(2) 0.035(2) -0.0040(10) 0.0160(10) 0.0050(10)
C11 0.0270(10) 0.028(2) 0.042(2) -0.0010(10) 0.0200(10) 0.006(2)
C12 0.035(2) 0.023(2) 0.048(2) 0.0020(10) 0.0230(10) 0.004(2)
C13 0.0270(10) 0.025(2) 0.048(2) -0.0020(10) 0.0160(10) 0.004(2)
C14 0.0210(10) 0.032(2) 0.040(2) -0.0070(10) 0.0130(10) 0.006(2)
C15 0.0250(10) 0.030(2) 0.040(2) 0.0050(10) 0.0150(10) 0.008(2)

loop_
_atom_site_label
_atom_site_fract_x
_atom_site_fract_y
_atom_site_fract_z
_atom_site_U_iso_or_equiv
_atom_site_thermal_displace_type
_atom_site_calc_attached_atom
_atom_site_type_symbol
Cl1 0.2957(2) 0.0033(2) 0.2156(2) 0.0743(5) aniso . Cl
Cl2 -0.31220(10) 0.1203(2) 0.1450(2) 0.0566(5) aniso . Cl
O1 0.4011(3) 0.5440(3) 0.1813(3) 0.0389(9) aniso . O
O2 0.1582(4) 0.6030(4) 0.1714(4) 0.0618(12) aniso . O
N1 0.8721(5) 0.7892(4) 0.3573(4) 0.0440(15) aniso . N
C1 0.4975(5) 0.6952(4) 0.1896(5) 0.0368(13) aniso . C
C2 0.5749(6) 0.7625(5) 0.3414(6) 0.0492(17) aniso . C
C3 0.7500(6) 0.7355(5) 0.4293(5) 0.0475(18) aniso . C
C4 0.7381(6) 0.5781(6) 0.4365(5) 0.0479(19) aniso . C
C5 0.7781(6) 0.5370(5) 0.3092(6) 0.052(2) aniso . C
C6 0.8060(5) 0.6763(5) 0.2404(5) 0.0406(15) aniso . C
C7 0.6371(6) 0.6945(5) 0.1309(5) 0.040(2) aniso . C
C8 1.0576(7) 0.8083(7) 0.4523(7) 0.067(3) aniso . C
C9 0.2349(5) 0.5163(5) 0.1739(5) 0.0391(16) aniso . C
C10 0.1567(5) 0.3607(5) 0.1721(5) 0.0346(15) aniso . C
C11 0.2540(5) 0.2650(5) 0.1899(5) 0.0388(16) aniso . C
C12 0.1743(6) 0.1239(5) 0.1932(5) 0.0431(19) aniso . C
C13 0.0003(5) 0.0778(5) 0.1791(5) 0.0425(16) aniso . C
C14 -0.0938(5) 0.1749(5) 0.1602(5) 0.0391(15) aniso . C
C15 -0.0190(5) 0.3165(5) 0.1551(5) 0.0391(16) aniso . C
H1 0.414(5) 0.743(5) 0.137(4) 0.030(10) iso C1 H
H21 0.495(6) 0.735(5) 0.393(5) 0.040(10) iso C2 H
H22 0.582(5) 0.854(4) 0.337(4) 0.030(10) iso C2 H
H3 0.782(6) 0.772(6) 0.524(5) 0.060(10) iso C3 H
H41 0.830(6) 0.557(5) 0.524(5) 0.050(10) iso C4 H
H42 0.629(6) 0.536(6) 0.426(5) 0.050(10) iso C4 H
H51 0.888(5) 0.503(5) 0.356(5) 0.040(10) iso C5 H
H52 0.682(5) 0.464(5) 0.235(5) 0.040(10) iso C5 H
H6 0.892(5) 0.683(4) 0.191(4) 0.030(10) iso C6 H
H71 0.583(6) 0.622(6) 0.036(5) 0.060(10) iso C7 H
H72 0.665(5) 0.777(5) 0.099(5) 0.040(10) iso C7 H
H81 1.131(6) 0.814(6) 0.405(5) 0.050(10) iso C8 H
H82 1.103(8) 0.884(8) 0.529(7) 0.09(2) iso C8 H
H83 1.065(8) 0.707(8) 0.496(7) 0.10(2) iso C8 H
H11 0.367(5) 0.287(5) 0.205(5) 0.040(10) iso C11 H
H13 -0.058(6) -0.032(6) 0.180(6) 0.07(2) iso C13 H
H15 -0.087(5) 0.375(4) 0.148(4) 0.030(10) iso C15 H

loop_
_geom_angle_atom_site_label_1
_geom_angle_atom_site_label_2
_geom_angle_atom_site_label_3
_geom_angle
_geom_angle_publ_flag
C1 O1 C9 116.8(3) yes
C6 N1 C8 113.6(4) yes
C3 N1 C8 112.0(4) yes
C3 N1 C6 100.2(4) yes
O1 C1 H1 108(3) no
O1 C1 C7 105.4(3) yes
O1 C1 C2 110.1(3) yes
C7 C1 H1 114(3) no
C2 C1 H1 106(2) no
C2 C1 C7 112.8(4) yes
C1 C2 H22 106(2) no
C1 C2 H21 114(3) no
C1 C2 C3 113.2(4) yes
H21 C2 H22 101(4) no
C3 C2 H22 113(3) no
C3 C2 H21 108(3) no
N1 C3 C2 107.5(4) yes
C2 C3 H3 107(3) no
C2 C3 C4 113.2(4) yes
N1 C3 H3 119(3) no
N1 C3 C4 105.5(4) yes
C4 C3 H3 105(3) no
C3 C4 H42 106(4) no
C3 C4 H41 114(3) no
C3 C4 C5 103.9(4) yes
H41 C4 H42 114(5) no
C5 C4 H42 112(3) no
C5 C4 H41 107(3) no
C4 C5 H52 116(3) no
C4 C5 H51 103(3) no
C4 C5 C6 103.1(4) yes
H51 C5 H52 111(4) no
C6 C5 H52 108(3) no
C6 C5 H51 116(3) no
N1 C6 C5 105.4(4) yes
C5 C6 H6 112(2) no
C5 C6 C7 113.1(4) yes
N1 C6 H6 112(2) no
N1 C6 C7 107.8(4) yes
C7 C6 H6 107(2) no
C1 C7 C6 113.8(4) yes
C6 C7 H72 107(3) no
C6 C7 H71 114(3) no
C1 C7 H72 108(3) no
C1 C7 H71 111(3) no
H71 C7 H72 103(4) no
N1 C8 H83 107(4) no
N1 C8 H82 114(4) no
N1 C8 H81 113(4) no
H82 C8 H83 110(6) no
H81 C8 H83 99(5) no
H81 C8 H82 112(5) no
O1 C9 O2 125.2(4) yes
O2 C9 C10 123.8(4) yes
O1 C9 C10 111.0(4) yes
C9 C10 C15 116.9(4) yes
C9 C10 C11 122.5(4) yes
C11 C10 C15 120.7(4) yes
C10 C11 H11 125(3) no
C10 C11 C12 119.0(4) yes
C12 C11 H11 116(3) no
Cl1 C12 C11 119.2(4) yes
C11 C12 C13 121.4(5) yes
Cl1 C12 C13 119.4(4) yes
C12 C13 H13 120(3) no
C12 C13 C14 118.4(5) yes
C14 C13 H13 122(3) no
Cl2 C14 C13 119.4(4) yes
C13 C14 C15 121.8(4) yes
Cl2 C14 C15 118.8(4) yes
C10 C15 C14 118.7(4) yes
C14 C15 H15 117(2) no
C10 C15 H15 124(3) no

loop_
_geom_bond_atom_site_label_1
_geom_bond_atom_site_label_2
_geom_bond_distance
_geom_bond_publ_flag
Cl1 C12 1.727(6) yes
Cl2 C14 1.736(5) yes
O1 C1 1.485(5) yes
O1 C9 1.337(5) yes
O2 C9 1.195(7) yes
N1 C3 1.471(7) yes
N1 C6 1.463(6) yes
N1 C8 1.470(6) yes
C1 C2 1.506(7) yes
C1 C7 1.512(8) yes
C1 H1 0.95(4) no
C2 C3 1.515(7) yes
C2 H21 0.99(5) no
C2 H22 0.89(4) no
C3 C4 1.529(8) yes
C3 H3 0.94(5) no
C4 C5 1.532(9) yes
C4 H41 1.01(4) no
C4 H42 0.88(4) no
C5 C6 1.542(7) yes
C5 H51 1.02(4) no
C5 H52 0.99(3) no
C6 C7 1.508(6) yes
C6 H6 1.02(4) no
C7 H71 1.07(5) no
C7 H72 0.88(4) no
C8 H81 0.91(6) no
C8 H82 0.97(7) no
C8 H83 1.10(7) no
C9 C10 1.499(7) yes
C10 C11 1.376(7) yes
C10 C15 1.382(6) yes
C11 C12 1.384(7) yes
C11 H11 0.88(4) no
C12 C13 1.378(7) yes
C13 C14 1.367(7) yes
C13 H13 1.07(5) no
C14 C15 1.383(7) yes
C15 H15 0.90(4) no

loop_
_geom_contact_atom_site_label_1
_geom_contact_atom_site_label_2
_geom_contact_distance
Cl1 C11 2.689(6)
Cl1 C12 1.727(6)
Cl1 C13 2.686(5)
Cl1 H11 2.71(5)
Cl1 H13 2.81(5)
Cl2 C13 2.686(5)
Cl2 C14 1.736(5)
Cl2 C15 2.690(5)
Cl2 H13 2.85(6)
Cl2 H15 2.72(4)
O1 O2 2.249(5)
O1 C2 2.451(5)
O1 C5 2.991(6)
O1 C7 2.383(6)
O1 C10 2.339(5)
O1 C11 2.720(5)
O1 H1 1.99(5)
O1 H21 2.60(5)
O1 H42 2.54(4)
O1 H52 2.57(5)
O1 H71 2.49(6)
O1 H11 2.49(5)
O2 C1 2.717(6)
O2 C10 2.381(7)
O2 C15 2.801(6)
O2 H1 2.40(4)
O2 H21 2.87(4)
O2 H15 2.57(4)
N1 C1 2.882(5)
N1 C2 2.408(7)
N1 C4 2.389(7)
N1 C5 2.390(6)
N1 C7 2.400(5)
N1 H22 2.64(5)
N1 H3 2.09(6)
N1 H41 2.87(5)
N1 H51 2.86(5)
N1 H6 2.07(5)
N1 H72 2.54(4)
N1 H81 2.01(5)
N1 H82 2.06(5)
N1 H83 2.07(7)
C1 C2 1.506(7)
C1 C3 2.522(6)
C1 C6 2.529(6)
C1 C7 1.512(8)
C1 C9 2.404(6)
C1 H21 2.11(6)
C1 H22 1.95(4)
C1 H42 2.90(5)
C1 H71 2.14(6)
C1 H72 1.97(5)
C2 C3 1.515(7)
C2 C4 2.541(8)
C2 C6 2.823(9)
C2 C7 2.513(9)
C2 H1 1.99(4)
C2 H3 2.01(4)
C2 H42 2.48(6)
C2 H72 2.83(6)
C3 C4 1.529(8)
C3 C5 2.411(8)
C3 C6 2.251(8)
C3 C7 2.813(7)
C3 C8 2.439(8)
C3 H21 2.05(5)
C3 H22 2.04(4)
C3 H41 2.15(5)
C3 H42 1.96(5)
C3 H82 2.76(6)
C3 H83 2.59(7)
C4 C5 1.532(9)
C4 C6 2.408(8)
C4 C8 2.997(8)
C4 H21 2.79(6)
C4 H3 1.99(6)
C4 H51 2.02(6)
C4 H52 2.16(5)
C4 H83 2.57(6)
C5 C6 1.542(7)
C5 C7 2.544(7)
C5 H41 2.06(5)
C5 H42 2.03(6)
C5 H6 2.14(4)
C5 H71 2.91(5)
C5 H83 2.60(5)
C6 C7 1.508(6)
C6 C8 2.454(6)
C6 H42 2.96(6)
C6 H51 2.19(5)
C6 H52 2.07(5)
C6 H71 2.18(4)
C6 H72 1.95(5)
C6 H81 2.62(4)
C6 H83 2.66(6)
C7 H1 2.09(5)
C7 H22 2.86(5)
C7 H52 2.56(5)
C7 H6 2.05(4)
C8 H3 2.64(6)
C8 H41 2.99(5)
C8 H51 2.96(5)
C8 H6 2.62(4)
C9 C11 2.521(7)
C9 C15 2.456(6)
C9 H1 2.47(4)
C9 H21 2.89(4)
C9 H11 2.74(5)
C9 H15 2.64(4)
C10 C12 2.378(7)
C10 C13 2.768(7)
C10 C14 2.379(6)
C10 H11 2.01(5)
C10 H15 2.03(5)
C11 C13 2.408(6)
C11 C14 2.749(6)
C11 C15 2.397(7)
C12 C14 2.358(7)
C12 C15 2.752(8)
C12 H11 1.94(4)
C12 H13 2.12(5)
C13 C15 2.403(7)
C14 H13 2.13(6)
C14 H15 1.96(4)
H1 H21 2.44(6)
H1 H22 2.10(5)
H1 H71 2.55(8)
H1 H72 2.24(7)
H21 H3 2.23(6)
H21 H42 2.47(8)
H22 H3 2.34(6)
H22 H72 2.91(7)
H3 H41 2.26(8)
H3 H42 2.35(7)
H3 H82 2.64(9)
H3 H83 2.75(10)
H41 H42 1.58(6)
H41 H51 2.05(8)
H41 H52 2.77(7)
H41 H83 2.26(9)
H42 H51 2.64(8)
H42 H52 2.30(8)
H51 H52 1.66(5)
H51 H6 2.44(6)
H51 H83 2.27(8)
H52 H6 2.57(6)
H52 H71 2.58(7)
H52 H11 2.69(6)
H6 H71 2.41(5)
H6 H72 2.24(6)
H6 H81 2.42(5)
H6 H83 2.87(7)
H71 H72 1.53(7)
H81 H82 1.56(10)
H81 H83 1.54(9)
H82 H83 1.70(11)
